data_1511754
loop_
_publ_author_name
'Lu, S.-F.'
'He, M.-Y.'
'Chen, W.-Z.'
'Lin, Z.-B.'
'Wang, G.-F.'
'Wu, Q.-J.'

_publ_section_title
;
 Structure of medium temperature phase beta-(La Sc3 (B O3)4) crystal
;
_journal_name_full 'Materials Research Innovation'
_journal_page_first 345
_journal_page_last 348
_journal_paper_doi 10.1007/s100190050112
_journal_volume 2
_journal_year 1999
_chemical_formula_sum 'B4 La O12 Sc3'
_chemical_name_systematic 'La Sc3 (B O3)4'
_space_group_IT_number 155
_symmetry_space_group_name_Hall 'R 3 2"'
_symmetry_space_group_name_H-M 'R 3 2 :H'
_cell_angle_alpha 90
_cell_angle_beta 90
_cell_angle_gamma 120
_cell_formula_units_Z 3
_cell_length_a 9.819
_cell_length_b 9.819
_cell_length_c 7.987
_cell_volume 666.882
_citation_journal_id_ASTM MRINFV
_cod_data_source_file boron4-x_90.cif
_cod_data_source_block B4La1O12Sc3
_cod_original_cell_volume 666.8818
_cod_original_formula_sum 'B4 La1 O12 Sc3'
_cod_database_code 1511754

loop_
_symmetry_equiv_pos_as_xyz
x,y,z
-y,x-y,z
-x+y,-x,z
y,x,-z
-x,-x+y,-z
x-y,-y,-z
x+2/3,y+1/3,z+1/3
-y+2/3,x-y+1/3,z+1/3
-x+y+2/3,-x+1/3,z+1/3
y+2/3,x+1/3,-z+1/3
-x+2/3,-x+y+1/3,-z+1/3
x-y+2/3,-y+1/3,-z+1/3
x+1/3,y+2/3,z+2/3
-y+1/3,x-y+2/3,z+2/3
-x+y+1/3,-x+2/3,z+2/3
y+1/3,x+2/3,-z+2/3
-x+1/3,-x+y+2/3,-z+2/3
x-y+1/3,-y+2/3,-z+2/3

loop_
_atom_site_label
_atom_site_type_symbol
_atom_site_fract_x
_atom_site_fract_y
_atom_site_fract_z
_atom_site_occupancy
_atom_site_U_iso_or_equiv
B1 B+3 0 0.5487 0.5 1 0.0
O2 O-2 0 0.412 0.5 1 0.0
Sc1 Sc+3 0.1179 0.3333 0.3333 1 0.0
O3 O-2 0.14 0.1398 0.5 1 0.0
O1 O-2 0.1406 0.6863 0.4818 1 0.0
La1 La+3 0.3333 0.6667 0.6667 1 0.0
B2 B+3 0 0 0.5 1 0.0
